data_4102787
loop_
_publ_author_name
'Jos\'e Bern\'a'
'Mateo Alajar\'in'
'Ra\'ul-Angel Orenes'

_publ_section_title
;
 Azodicarboxamides as Template Binding Motifs for the Building of
 Hydrogen-Bonded Molecular Shuttles
;
_journal_name_full 'Journal of the American Chemical Society'
_journal_page_first 10741
_journal_page_last 10747
_journal_paper_doi 10.1021/ja101151t
_journal_volume 132
_journal_year 2010
_chemical_formula_sum 'C62 H62 N8 O8'
_chemical_formula_weight 1047.20
_chemical_name_systematic
; 
 ? 
;
_space_group_IT_number 61
_symmetry_cell_setting orthorhombic
_symmetry_space_group_name_Hall '-P 2ac 2ab'
_symmetry_space_group_name_H-M 'P b c a'
_atom_sites_solution_hydrogens geom
_atom_sites_solution_primary direct
_atom_sites_solution_secondary difmap
_audit_creation_method SHELXL-97
_cell_angle_alpha 90.00
_cell_angle_beta 90.00
_cell_angle_gamma 90.00
_cell_formula_units_Z 4
_cell_length_a 10.8603(4)
_cell_length_b 18.9630(7)
_cell_length_c 25.9552(10)
_cell_measurement_reflns_used 5695
_cell_measurement_temperature 100(2)
_cell_measurement_theta_max 21.80
_cell_measurement_theta_min 2.29
_cell_volume 5345.3(3)
_computing_cell_refinement 'Bruker SAINT'
_computing_data_collection 'Bruker SMART'
_computing_data_reduction 'Bruker SAINT'
_computing_molecular_graphics 'Bruker SHELXTL'
_computing_publication_material 'Bruker SHELXTL'
_computing_structure_refinement 'SHELXL-97 (Sheldrick, 1997)'
_computing_structure_solution 'SHELXS-97 (Sheldrick, 1990)'
_diffrn_ambient_temperature 100(2)
_diffrn_detector_area_resol_mean 8.26
_diffrn_measured_fraction_theta_full 0.999
_diffrn_measured_fraction_theta_max 0.966
_diffrn_measurement_device_type 'Bruker SMART APEX CCD'
_diffrn_measurement_method \w-scan
_diffrn_radiation_monochromator graphite
_diffrn_radiation_source 'fine-focus sealed tube'
_diffrn_radiation_type MoK\a
_diffrn_radiation_wavelength 0.71073
_diffrn_reflns_av_R_equivalents 0.0719
_diffrn_reflns_av_sigmaI/netI 0.0455
_diffrn_reflns_limit_h_max 14
_diffrn_reflns_limit_h_min -14
_diffrn_reflns_limit_k_max 24
_diffrn_reflns_limit_k_min -24
_diffrn_reflns_limit_l_max 34
_diffrn_reflns_limit_l_min -34
_diffrn_reflns_number 58674
_diffrn_reflns_theta_full 26.00
_diffrn_reflns_theta_max 28.23
_diffrn_reflns_theta_min 2.15
_exptl_absorpt_coefficient_mu 0.087
_exptl_absorpt_correction_T_max 0.9965
_exptl_absorpt_correction_T_min 0.8491
_exptl_absorpt_correction_type multi-scan
_exptl_absorpt_process_details SADABS
_exptl_crystal_colour colourless
_exptl_crystal_density_diffrn 1.301
_exptl_crystal_density_method 'not measured'
_exptl_crystal_description needle
_exptl_crystal_F_000 2216
_exptl_crystal_size_max 0.42
_exptl_crystal_size_mid 0.08
_exptl_crystal_size_min 0.04
_refine_diff_density_max 0.518
_refine_diff_density_min -0.274
_refine_diff_density_rms 0.064
_refine_ls_extinction_method none
_refine_ls_goodness_of_fit_ref 1.239
_refine_ls_hydrogen_treatment 'NH and OH free, others riding'
_refine_ls_matrix_type full
_refine_ls_number_parameters 376
_refine_ls_number_reflns 6375
_refine_ls_number_restraints 1
_refine_ls_restrained_S_all 1.239
_refine_ls_R_factor_all 0.1068
_refine_ls_R_factor_gt 0.0871
_refine_ls_shift/su_max 0.000
_refine_ls_shift/su_mean 0.000
_refine_ls_structure_factor_coef Fsqd
_refine_ls_weighting_details 'calc w=1/[\s^2^(Fo^2^)+(0.0452P)^2^+6.2228P] where P=(Fo^2^+2Fc^2^)/3'
_refine_ls_weighting_scheme calc
_refine_ls_wR_factor_gt 0.1583
_refine_ls_wR_factor_ref 0.1659
_reflns_number_gt 5376
_reflns_number_total 6375
_reflns_threshold_expression >2sigma(I)
_cod_data_source_file ja101151t_si_003.cif
_cod_data_source_block ppnhnhs
_cod_database_code 4102787

loop_
_symmetry_equiv_pos_as_xyz
'x, y, z'
'-x+1/2, -y, z+1/2'
'-x, y+1/2, -z+1/2'
'x+1/2, -y+1/2, -z'
'-x, -y, -z'
'x-1/2, y, -z-1/2'
'x, -y-1/2, z-1/2'
'-x-1/2, y-1/2, z'

loop_
_atom_site_label
_atom_site_type_symbol
_atom_site_fract_x
_atom_site_fract_y
_atom_site_fract_z
_atom_site_U_iso_or_equiv
_atom_site_adp_type
_atom_site_occupancy
_atom_site_symmetry_multiplicity
_atom_site_calc_flag
_atom_site_refinement_flags
O1 O 0.94675(15) 0.27262(9) 0.54726(7) 0.0235(4) Uani 1 1 d .
O2 O 0.32011(15) 0.19148(9) 0.59625(7) 0.0212(4) Uani 1 1 d .
N1 N 0.80688(18) 0.35771(10) 0.53363(8) 0.0157(4) Uani 1 1 d .
H01 H 0.736(3) 0.3749(16) 0.5404(11) 0.028(8) Uiso 1 1 d .
N2 N 0.36348(18) 0.30400(11) 0.57516(8) 0.0172(4) Uani 1 1 d .
H02 H 0.413(3) 0.3371(16) 0.5721(11) 0.027(8) Uiso 1 1 d .
C1 C 0.7438(2) 0.25342(12) 0.58042(9) 0.0148(5) Uani 1 1 d .
C2 C 0.7795(2) 0.20412(13) 0.61712(10) 0.0193(5) Uani 1 1 d .
H2 H 0.8645 0.1968 0.6240 0.023 Uiso 1 1 calc R
C3 C 0.6918(2) 0.16563(13) 0.64376(10) 0.0222(5) Uani 1 1 d .
H3 H 0.7167 0.1317 0.6686 0.027 Uiso 1 1 calc R
C4 C 0.5676(2) 0.17674(13) 0.63412(10) 0.0191(5) Uani 1 1 d .
H4 H 0.5075 0.1500 0.6522 0.023 Uiso 1 1 calc R
C5 C 0.5309(2) 0.22673(12) 0.59824(9) 0.0153(5) Uani 1 1 d .
C6 C 0.6191(2) 0.26389(11) 0.57054(9) 0.0137(5) Uani 1 1 d .
H6 H 0.5943 0.2965 0.5448 0.016 Uiso 1 1 calc R
C7 C 0.8405(2) 0.29481(12) 0.55234(9) 0.0155(5) Uani 1 1 d .
C8 C 0.8979(2) 0.40073(12) 0.50657(10) 0.0176(5) Uani 1 1 d .
H8A H 0.9296 0.3739 0.4767 0.021 Uiso 1 1 calc R
H8B H 0.9680 0.4101 0.5300 0.021 Uiso 1 1 calc R
C9 C 0.3962(2) 0.23917(12) 0.58970(9) 0.0153(5) Uani 1 1 d .
C10 C 0.2343(2) 0.31951(13) 0.56399(11) 0.0213(5) Uani 1 1 d .
H10A H 0.1844 0.3109 0.5953 0.026 Uiso 1 1 calc R
H10B H 0.2047 0.2872 0.5367 0.026 Uiso 1 1 calc R
C11 C 0.8463(2) 0.46991(12) 0.48797(10) 0.0157(5) Uani 1 1 d .
C12 C 0.8088(2) 0.52150(13) 0.52238(10) 0.0202(5) Uani 1 1 d .
H12 H 0.8049 0.5109 0.5581 0.024 Uiso 1 1 calc R
C13 C 0.7769(2) 0.58818(13) 0.50544(10) 0.0201(5) Uani 1 1 d .
H13 H 0.7499 0.6226 0.5295 0.024 Uiso 1 1 calc R
C14 C 0.7841(2) 0.60504(12) 0.45344(10) 0.0181(5) Uani 1 1 d .
C15 C 0.8163(2) 0.55302(13) 0.41868(10) 0.0213(5) Uani 1 1 d .
H15 H 0.8175 0.5633 0.3829 0.026 Uiso 1 1 calc R
C16 C 0.8471(2) 0.48550(13) 0.43572(10) 0.0201(5) Uani 1 1 d .
H16 H 0.8687 0.4501 0.4115 0.024 Uiso 1 1 calc R
O3 O 0.55128(15) 0.41841(8) 0.56594(6) 0.0168(4) Uani 1 1 d .
N3 N 0.5100(2) 0.51979(12) 0.61050(8) 0.0236(5) Uani 1 1 d .
H03 H 0.488(3) 0.5590(17) 0.6077(12) 0.029(9) Uiso 1 1 d .
N4 N 0.4915(2) 0.51654(11) 0.52342(8) 0.0186(4) Uani 1 1 d .
H04 H 0.469(3) 0.5586(16) 0.5230(11) 0.028(8) Uiso 1 1 d .
C21 C 0.3763(3) 0.47832(14) 0.74176(11) 0.0299(6) Uani 1 1 d .
C22 C 0.2967(3) 0.42084(18) 0.73757(12) 0.0450(9) Uani 1 1 d .
H22 H 0.2624 0.4096 0.7049 0.054 Uiso 1 1 calc R
C23 C 0.2664(3) 0.37996(17) 0.77978(13) 0.0439(8) Uani 1 1 d .
H23 H 0.2109 0.3416 0.7762 0.053 Uiso 1 1 calc R
C24 C 0.3172(3) 0.39509(17) 0.82688(12) 0.0402(8) Uani 1 1 d .
H24 H 0.2972 0.3670 0.8560 0.048 Uiso 1 1 calc R
C25 C 0.3961(3) 0.45027(18) 0.83185(12) 0.0422(8) Uani 1 1 d .
H25 H 0.4311 0.4607 0.8645 0.051 Uiso 1 1 calc R
C26 C 0.4258(3) 0.49149(18) 0.78952(11) 0.0376(7) Uani 1 1 d .
H26 H 0.4816 0.5297 0.7936 0.045 Uiso 1 1 calc R
C31 C 0.4292(3) 0.59985(14) 0.70388(10) 0.0262(6) Uani 1 1 d .
C32 C 0.5413(3) 0.62275(16) 0.72434(11) 0.0315(7) Uani 1 1 d .
H32 H 0.6036 0.5894 0.7325 0.038 Uiso 1 1 calc R
C33 C 0.5622(3) 0.69465(17) 0.73282(11) 0.0349(7) Uani 1 1 d .
H33 H 0.6378 0.7102 0.7473 0.042 Uiso 1 1 calc R
C34 C 0.4723(3) 0.74267(16) 0.72004(12) 0.0353(7) Uani 1 1 d .
H34 H 0.4858 0.7916 0.7257 0.042 Uiso 1 1 calc R
C35 C 0.3636(3) 0.72016(16) 0.69919(12) 0.0372(7) Uani 1 1 d .
H35 H 0.3025 0.7536 0.6899 0.045 Uiso 1 1 calc R
C36 C 0.3419(3) 0.64938(16) 0.69157(11) 0.0332(7) Uani 1 1 d .
H36 H 0.2653 0.6346 0.6776 0.040 Uiso 1 1 calc R
C37 C 0.4026(3) 0.52197(15) 0.69345(10) 0.0287(6) Uani 1 1 d .
H37 H 0.3260 0.5205 0.6721 0.034 Uiso 1 1 calc R
C38 C 0.5046(3) 0.48726(15) 0.66088(10) 0.0348(7) Uani 1 1 d .
H38A H 0.5849 0.4927 0.6785 0.042 Uiso 1 1 calc R
H38B H 0.4874 0.4362 0.6572 0.042 Uiso 1 1 calc R
C39 C 0.5189(2) 0.48151(12) 0.56675(9) 0.0148(5) Uani 1 1 d .
O5 O 0.41947(16) 0.65107(9) 0.56127(7) 0.0208(4) Uani 1 1 d D
H05A H 0.349(3) 0.6649(18) 0.5726(13) 0.048(10) Uiso 1 1 d D
H05B H 0.463(3) 0.6893(15) 0.5568(13) 0.044(10) Uiso 1 1 d D

loop_
_atom_site_aniso_label
_atom_site_aniso_U_11
_atom_site_aniso_U_22
_atom_site_aniso_U_33
_atom_site_aniso_U_23
_atom_site_aniso_U_13
_atom_site_aniso_U_12
O1 0.0119(8) 0.0180(9) 0.0404(11) 0.0093(8) 0.0016(8) 0.0024(7)
O2 0.0132(8) 0.0152(8) 0.0352(10) 0.0064(7) 0.0019(7) -0.0009(7)
N1 0.0084(9) 0.0148(10) 0.0240(11) 0.0046(8) -0.0006(8) 0.0010(8)
N2 0.0117(9) 0.0131(10) 0.0269(11) 0.0040(8) 0.0000(8) -0.0020(8)
C1 0.0140(11) 0.0122(11) 0.0183(11) -0.0012(9) -0.0022(9) 0.0004(9)
C2 0.0140(11) 0.0191(12) 0.0249(13) 0.0042(10) -0.0050(10) -0.0002(9)
C3 0.0217(13) 0.0202(12) 0.0248(13) 0.0085(10) -0.0063(11) 0.0007(10)
C4 0.0172(12) 0.0175(12) 0.0226(12) 0.0050(10) 0.0010(10) -0.0018(9)
C5 0.0145(11) 0.0114(11) 0.0202(12) 0.0000(9) -0.0008(9) 0.0014(9)
C6 0.0147(11) 0.0086(10) 0.0178(11) 0.0013(9) -0.0012(9) 0.0016(8)
C7 0.0127(11) 0.0139(11) 0.0200(12) -0.0002(9) -0.0026(9) -0.0005(9)
C8 0.0100(10) 0.0148(11) 0.0281(13) 0.0035(10) -0.0011(10) -0.0006(9)
C9 0.0138(11) 0.0135(11) 0.0185(12) 0.0012(9) 0.0027(9) -0.0015(9)
C10 0.0106(11) 0.0170(12) 0.0362(15) 0.0077(11) -0.0012(10) 0.0009(9)
C11 0.0072(10) 0.0131(11) 0.0267(13) 0.0047(9) -0.0008(9) -0.0031(8)
C12 0.0190(12) 0.0191(12) 0.0224(13) 0.0032(10) 0.0020(10) -0.0007(10)
C13 0.0160(12) 0.0166(12) 0.0277(13) -0.0004(10) 0.0056(10) 0.0003(9)
C14 0.0062(10) 0.0156(11) 0.0325(14) 0.0057(10) -0.0022(9) -0.0004(9)
C15 0.0204(12) 0.0217(13) 0.0218(13) 0.0058(10) -0.0060(10) -0.0005(10)
C16 0.0192(12) 0.0165(12) 0.0247(13) -0.0028(10) -0.0024(10) 0.0001(9)
O3 0.0182(8) 0.0109(8) 0.0211(9) 0.0022(7) 0.0013(7) 0.0033(6)
N3 0.0373(13) 0.0134(11) 0.0200(11) 0.0021(9) 0.0024(10) 0.0063(10)
N4 0.0253(11) 0.0123(10) 0.0183(11) -0.0021(8) 0.0000(8) 0.0059(8)
C21 0.0410(17) 0.0253(14) 0.0235(14) 0.0011(11) 0.0018(12) 0.0020(12)
C22 0.065(2) 0.0424(19) 0.0277(16) 0.0029(14) -0.0065(16) -0.0113(17)
C23 0.062(2) 0.0331(17) 0.0365(17) 0.0051(14) 0.0006(16) -0.0142(16)
C24 0.056(2) 0.0370(17) 0.0272(16) 0.0082(13) 0.0058(15) 0.0040(16)
C25 0.053(2) 0.050(2) 0.0225(15) 0.0055(14) -0.0017(14) -0.0001(17)
C26 0.0415(18) 0.0455(19) 0.0259(15) 0.0000(13) 0.0007(13) -0.0078(15)
C31 0.0344(15) 0.0284(14) 0.0159(12) -0.0027(11) 0.0090(11) -0.0015(12)
C32 0.0305(15) 0.0371(16) 0.0270(14) 0.0067(12) 0.0123(12) 0.0098(13)
C33 0.0322(16) 0.0432(18) 0.0293(16) -0.0007(13) 0.0049(13) -0.0097(14)
C34 0.0491(19) 0.0259(15) 0.0309(16) -0.0049(12) 0.0096(14) -0.0024(13)
C35 0.0410(18) 0.0341(17) 0.0365(17) 0.0041(14) 0.0059(14) 0.0051(14)
C36 0.0352(16) 0.0378(17) 0.0266(15) 0.0012(13) -0.0009(12) 0.0008(13)
C37 0.0371(16) 0.0287(15) 0.0204(13) 0.0016(11) -0.0030(12) 0.0034(12)
C38 0.059(2) 0.0261(15) 0.0192(14) 0.0012(11) 0.0014(13) 0.0141(14)
C39 0.0114(10) 0.0161(11) 0.0167(11) 0.0013(9) 0.0006(9) -0.0008(9)
O5 0.0165(9) 0.0125(8) 0.0335(10) 0.0001(7) 0.0038(8) 0.0009(7)

loop_
_atom_type_symbol
_atom_type_description
_atom_type_scat_dispersion_real
_atom_type_scat_dispersion_imag
_atom_type_scat_source
C C 0.0033 0.0016 'International Tables Vol C Tables 4.2.6.8 and 6.1.1.4'
H H 0.0000 0.0000 'International Tables Vol C Tables 4.2.6.8 and 6.1.1.4'
N N 0.0061 0.0033 'International Tables Vol C Tables 4.2.6.8 and 6.1.1.4'
O O 0.0106 0.0060 'International Tables Vol C Tables 4.2.6.8 and 6.1.1.4'

loop_
_geom_angle_atom_site_label_1
_geom_angle_atom_site_label_2
_geom_angle_atom_site_label_3
_geom_angle
_geom_angle_site_symmetry_3
C7 N1 C8 119.2(2) .
C9 N2 C10 119.8(2) .
C2 C1 C6 119.6(2) .
C2 C1 C7 119.3(2) .
C6 C1 C7 121.1(2) .
C3 C2 C1 120.3(2) .
C2 C3 C4 119.9(2) .
C5 C4 C3 120.3(2) .
C4 C5 C6 119.7(2) .
C4 C5 C9 119.2(2) .
C6 C5 C9 121.1(2) .
C5 C6 C1 120.2(2) .
O1 C7 N1 121.3(2) .
O1 C7 C1 121.9(2) .
N1 C7 C1 116.8(2) .
N1 C8 C11 112.88(19) .
O2 C9 N2 122.3(2) .
O2 C9 C5 121.1(2) .
N2 C9 C5 116.5(2) .
N2 C10 C14 112.08(19) 5_666
C12 C11 C16 118.8(2) .
C12 C11 C8 121.2(2) .
C16 C11 C8 119.8(2) .
C13 C12 C11 120.9(2) .
C12 C13 C14 120.3(2) .
C15 C14 C13 119.0(2) .
C15 C14 C10 120.9(2) 5_666
C13 C14 C10 120.0(2) 5_666
C14 C15 C16 120.6(2) .
C11 C16 C15 120.2(2) .
C39 N3 C38 122.2(2) .
C39 N4 N4 119.0(2) 5_666
C26 C21 C22 117.0(3) .
C26 C21 C37 124.6(3) .
C22 C21 C37 118.3(3) .
C23 C22 C21 121.6(3) .
C24 C23 C22 119.6(3) .
C25 C24 C23 120.0(3) .
C24 C25 C26 120.4(3) .
C21 C26 C25 121.4(3) .
C36 C31 C32 118.5(3) .
C36 C31 C37 119.3(3) .
C32 C31 C37 122.1(3) .
C31 C32 C33 120.2(3) .
C34 C33 C32 119.5(3) .
C35 C34 C33 120.1(3) .
C34 C35 C36 120.6(3) .
C31 C36 C35 121.0(3) .
C31 C37 C21 114.4(2) .
C31 C37 C38 112.0(2) .
C21 C37 C38 110.7(2) .
N3 C38 C37 110.1(2) .
O3 C39 N4 121.6(2) .
O3 C39 N3 123.3(2) .
N4 C39 N3 115.0(2) .

loop_
_geom_bond_atom_site_label_1
_geom_bond_atom_site_label_2
_geom_bond_distance
_geom_bond_site_symmetry_2
O1 C7 1.235(3) .
O2 C9 1.237(3) .
N1 C7 1.339(3) .
N1 C8 1.461(3) .
N2 C9 1.334(3) .
N2 C10 1.463(3) .
C1 C2 1.390(3) .
C1 C6 1.392(3) .
C1 C7 1.500(3) .
C2 C3 1.384(3) .
C3 C4 1.388(3) .
C4 C5 1.387(3) .
C5 C6 1.390(3) .
C5 C9 1.499(3) .
C8 C11 1.506(3) .
C10 C14 1.514(3) 5_666
C11 C12 1.386(3) .
C11 C16 1.388(3) .
C12 C13 1.383(3) .
C13 C14 1.389(4) .
C14 C15 1.382(4) .
C14 C10 1.514(3) 5_666
C15 C16 1.395(3) .
O3 C39 1.247(3) .
N3 C39 1.351(3) .
N3 C38 1.447(3) .
N4 C39 1.340(3) .
N4 N4 1.381(4) 5_666
C21 C26 1.374(4) .
C21 C22 1.396(4) .
C21 C37 1.529(4) .
C22 C23 1.382(4) .
C23 C24 1.371(5) .
C24 C25 1.359(5) .
C25 C26 1.386(4) .
C31 C36 1.372(4) .
C31 C32 1.397(4) .
C31 C37 1.529(4) .
C32 C33 1.400(4) .
C33 C34 1.375(4) .
C34 C35 1.367(4) .
C35 C36 1.377(4) .
C37 C38 1.540(4) .

loop_
_geom_hbond_atom_site_label_D
_geom_hbond_atom_site_label_H
_geom_hbond_atom_site_label_A
_geom_hbond_distance_DH
_geom_hbond_distance_HA
_geom_hbond_distance_DA
_geom_hbond_angle_DHA
_geom_hbond_site_symmetry_A
N1 H01 O3 0.85(3) 2.27(3) 3.120(3) 175(3) .
N2 H02 O3 0.83(3) 2.16(3) 2.987(3) 176(3) .
N3 H03 O5 0.78(3) 2.25(3) 2.966(3) 153(3) .
N4 H04 O5 0.83(3) 2.09(3) 2.843(3) 151(3) .
O5 H05A O2 0.86(3) 2.00(3) 2.860(2) 176(4) 8_665
O5 H05B O1 0.87(3) 1.87(3) 2.749(2) 179(3) 8_765

loop_
_geom_torsion_atom_site_label_1
_geom_torsion_atom_site_label_2
_geom_torsion_atom_site_label_3
_geom_torsion_atom_site_label_4
_geom_torsion
_geom_torsion_site_symmetry_1
_geom_torsion_site_symmetry_4
C6 C1 C2 C3 0.0(4) . .
C7 C1 C2 C3 179.6(2) . .
C1 C2 C3 C4 -0.6(4) . .
C2 C3 C4 C5 -0.6(4) . .
C3 C4 C5 C6 2.4(4) . .
C3 C4 C5 C9 -178.2(2) . .
C4 C5 C6 C1 -3.0(3) . .
C9 C5 C6 C1 177.6(2) . .
C2 C1 C6 C5 1.8(3) . .
C7 C1 C6 C5 -177.8(2) . .
C8 N1 C7 O1 0.2(4) . .
C8 N1 C7 C1 179.1(2) . .
C2 C1 C7 O1 24.3(4) . .
C6 C1 C7 O1 -156.1(2) . .
C2 C1 C7 N1 -154.6(2) . .
C6 C1 C7 N1 25.0(3) . .
C7 N1 C8 C11 -179.9(2) . .
C10 N2 C9 O2 -3.0(4) . .
C10 N2 C9 C5 177.5(2) . .
C4 C5 C9 O2 -29.3(4) . .
C6 C5 C9 O2 150.1(2) . .
C4 C5 C9 N2 150.3(2) . .
C6 C5 C9 N2 -30.3(3) . .
C9 N2 C10 C14 -178.2(2) . 5_666
N1 C8 C11 C12 66.4(3) . .
N1 C8 C11 C16 -120.0(2) . .
C16 C11 C12 C13 -2.3(4) . .
C8 C11 C12 C13 171.4(2) . .
C11 C12 C13 C14 -1.2(4) . .
C12 C13 C14 C15 3.9(3) . .
C12 C13 C14 C10 -171.8(2) . 5_666
C13 C14 C15 C16 -3.2(4) . .
C10 C14 C15 C16 172.5(2) 5_666 .
C12 C11 C16 C15 3.0(3) . .
C8 C11 C16 C15 -170.7(2) . .
C14 C15 C16 C11 -0.3(4) . .
C26 C21 C22 C23 1.5(5) . .
C37 C21 C22 C23 -178.5(3) . .
C21 C22 C23 C24 -1.2(6) . .
C22 C23 C24 C25 0.4(5) . .
C23 C24 C25 C26 0.0(5) . .
C22 C21 C26 C25 -1.2(5) . .
C37 C21 C26 C25 178.9(3) . .
C24 C25 C26 C21 0.4(5) . .
C36 C31 C32 C33 1.2(4) . .
C37 C31 C32 C33 179.4(3) . .
C31 C32 C33 C34 -1.1(4) . .
C32 C33 C34 C35 0.0(4) . .
C33 C34 C35 C36 1.1(5) . .
C32 C31 C36 C35 -0.1(4) . .
C37 C31 C36 C35 -178.4(3) . .
C34 C35 C36 C31 -1.0(5) . .
C36 C31 C37 C21 -106.8(3) . .
C32 C31 C37 C21 75.0(3) . .
C36 C31 C37 C38 126.2(3) . .
C32 C31 C37 C38 -52.0(3) . .
C26 C21 C37 C31 -30.8(4) . .
C22 C21 C37 C31 149.3(3) . .
C26 C21 C37 C38 96.8(4) . .
C22 C21 C37 C38 -83.1(4) . .
C39 N3 C38 C37 -134.7(3) . .
C31 C37 C38 N3 -63.5(3) . .
C21 C37 C38 N3 167.5(2) . .
N4 N4 C39 O3 -5.0(4) 5_666 .
N4 N4 C39 N3 174.3(3) 5_666 .
C38 N3 C39 O3 -17.1(4) . .
C38 N3 C39 N4 163.6(3) . .
